data_7150767
loop_
_publ_author_name
'Chantarasriwong, Oraphin'
'Cho, Woo Cheal'
'Batova, Ayse'
'Chavasiri, Warinthorn'
'Moore, Curtis'
'Rheingold, Arnold L.'
'Theodorakis, Emmanuel A.'

_publ_section_title
;
 Evaluation of the pharmacophoric motif of the caged Garcinia xanthones
;
_journal_issue 23
_journal_name_full 'Organic &amp; Biomolecular Chemistry'
_journal_page_first 4886
_journal_page_last 4894
_journal_paper_doi 10.1039/b913496d
_journal_volume 7
_journal_year 2009
_chemical_formula_sum 'C20 H26 O5'
_chemical_formula_weight 346.41
_chemical_name_systematic
;
?
;
_space_group_IT_number 14
_symmetry_cell_setting monoclinic
_symmetry_space_group_name_Hall '-P 2yn'
_symmetry_space_group_name_H-M 'P 1 21/n 1'
_atom_sites_solution_hydrogens geom
_atom_sites_solution_primary direct
_atom_sites_solution_secondary difmap
_audit_creation_method SHELXL-97
_cell_angle_alpha 90.00
_cell_angle_beta 105.650(2)
_cell_angle_gamma 90.00
_cell_formula_units_Z 4
_cell_length_a 10.9193(4)
_cell_length_b 12.8300(5)
_cell_length_c 13.3814(5)
_cell_measurement_reflns_used 6333
_cell_measurement_temperature 100(2)
_cell_measurement_theta_max 68.23
_cell_measurement_theta_min 4.66
_cell_volume 1805.16(12)
_computing_cell_refinement 'Bruker SAINT'
_computing_data_collection 'Bruker APEX2'
_computing_data_reduction 'Bruker SAINT'
_computing_molecular_graphics 'Bruker SHELXTL'
_computing_publication_material 'Bruker SHELXTL'
_computing_structure_refinement 'SHELXL-97 (Sheldrick, 1997)'
_computing_structure_solution 'SHELXS-97 (Sheldrick, 1990)'
_diffrn_ambient_temperature 100(2)
_diffrn_measured_fraction_theta_full 0.982
_diffrn_measured_fraction_theta_max 0.966
_diffrn_measurement_device_type 'Bruker APEX-II CCD'
_diffrn_measurement_method '\f and \w scans'
_diffrn_radiation_monochromator graphite
_diffrn_radiation_source 'fine-focus sealed tube'
_diffrn_radiation_type CuK\a
_diffrn_radiation_wavelength 1.54178
_diffrn_reflns_av_R_equivalents 0.0345
_diffrn_reflns_av_sigmaI/netI 0.0315
_diffrn_reflns_limit_h_max 13
_diffrn_reflns_limit_h_min -13
_diffrn_reflns_limit_k_max 15
_diffrn_reflns_limit_k_min -15
_diffrn_reflns_limit_l_max 11
_diffrn_reflns_limit_l_min -15
_diffrn_reflns_number 11208
_diffrn_reflns_theta_full 60.00
_diffrn_reflns_theta_max 68.40
_diffrn_reflns_theta_min 4.66
_exptl_absorpt_coefficient_mu 0.739
_exptl_absorpt_correction_T_max 0.9432
_exptl_absorpt_correction_T_min 0.8087
_exptl_absorpt_correction_type multi-scan
_exptl_absorpt_process_details sadabs
_exptl_crystal_colour colorless
_exptl_crystal_density_diffrn 1.275
_exptl_crystal_density_method 'not measured'
_exptl_crystal_description rod
_exptl_crystal_F_000 744
_exptl_crystal_size_max 0.30
_exptl_crystal_size_mid 0.20
_exptl_crystal_size_min 0.08
_refine_diff_density_max 0.267
_refine_diff_density_min -0.173
_refine_diff_density_rms 0.037
_refine_ls_extinction_coef 0.00144(19)
_refine_ls_extinction_expression Fc^*^=kFc[1+0.001xFc^2^\l^3^/sin(2\q)]^-1/4^
_refine_ls_extinction_method SHELXL
_refine_ls_goodness_of_fit_ref 1.003
_refine_ls_hydrogen_treatment constr
_refine_ls_matrix_type full
_refine_ls_number_parameters 233
_refine_ls_number_reflns 3199
_refine_ls_number_restraints 0
_refine_ls_restrained_S_all 1.003
_refine_ls_R_factor_all 0.0422
_refine_ls_R_factor_gt 0.0343
_refine_ls_shift/su_max 0.002
_refine_ls_shift/su_mean 0.000
_refine_ls_structure_factor_coef Fsqd
_refine_ls_weighting_details 'calc w=1/[\s^2^(Fo^2^)+(0.0462P)^2^+0.5678P] where P=(Fo^2^+2Fc^2^)/3'
_refine_ls_weighting_scheme calc
_refine_ls_wR_factor_gt 0.0864
_refine_ls_wR_factor_ref 0.0916
_reflns_number_gt 2718
_reflns_number_total 3199
_reflns_threshold_expression >2sigma(I)
_cod_data_source_file b913496d.txt
_cod_data_source_block theod32
_cod_depositor_comments
;
The following automatic conversions were performed:
'_symmetry_cell_setting' value 'Monoclinic' changed to 'monoclinic'
according to '/home/saulius/struct/CIF-dictionaries/cif_core.dic'
dictionary named 'cif_core.dic' version 2.4.1 from 2010-06-29.

Automatic conversion script
Id: cif_fix_enum 1527 2010-12-29 10:47:43Z saulius 
;
_cod_original_sg_symbol_H-M P2(1)/n
_cod_database_code 7150767

loop_
_symmetry_equiv_pos_as_xyz
'x, y, z'
'-x+1/2, y+1/2, -z+1/2'
'-x, -y, -z'
'x-1/2, -y-1/2, z-1/2'

loop_
_atom_site_label
_atom_site_type_symbol
_atom_site_fract_x
_atom_site_fract_y
_atom_site_fract_z
_atom_site_U_iso_or_equiv
_atom_site_adp_type
_atom_site_occupancy
_atom_site_symmetry_multiplicity
_atom_site_calc_flag
_atom_site_refinement_flags
_atom_site_disorder_assembly
_atom_site_disorder_group
O1 O 0.82804(9) 0.39196(7) 0.79992(7) 0.0225(2) Uani 1 1 d . . .
O2 O 0.96880(8) 0.25013(7) 0.83496(7) 0.0180(2) Uani 1 1 d . . .
O3 O 1.12041(8) 0.10678(7) 0.74979(7) 0.0189(2) Uani 1 1 d . . .
O4 O 1.09519(9) 0.15903(8) 0.53030(7) 0.0254(2) Uani 1 1 d . . .
O5 O 0.76575(10) 0.45611(8) 0.64111(8) 0.0273(2) Uani 1 1 d . . .
C1 C 0.86785(13) 0.29893(11) 0.86433(10) 0.0210(3) Uani 1 1 d . . .
C2 C 0.93728(12) 0.21085(10) 0.73148(10) 0.0160(3) Uani 1 1 d . . .
C3 C 1.06100(12) 0.19783(10) 0.69757(10) 0.0165(3) Uani 1 1 d . . .
C4 C 1.15764(12) 0.28558(10) 0.72196(10) 0.0186(3) Uani 1 1 d . . .
H4A H 1.1774 0.3011 0.7971 0.022 Uiso 1 1 calc R . .
H4B H 1.2371 0.2609 0.7075 0.022 Uiso 1 1 calc R . .
C5 C 1.11765(12) 0.38490(11) 0.66310(10) 0.0193(3) Uani 1 1 d . . .
H5 H 1.1015 0.3807 0.5898 0.023 Uiso 1 1 calc R . .
C6 C 1.10207(12) 0.47824(11) 0.70145(11) 0.0207(3) Uani 1 1 d . . .
C7 C 1.11788(14) 0.50154(12) 0.81396(11) 0.0264(3) Uani 1 1 d . . .
H7A H 1.1305 0.4363 0.8535 0.040 Uiso 1 1 calc R . .
H7B H 1.0415 0.5368 0.8221 0.040 Uiso 1 1 calc R . .
H7C H 1.1920 0.5468 0.8398 0.040 Uiso 1 1 calc R . .
C8 C 0.92350(15) 0.33902(12) 0.97288(11) 0.0290(3) Uani 1 1 d . . .
H8A H 0.9964 0.3841 0.9742 0.043 Uiso 1 1 calc R . .
H8B H 0.9515 0.2801 1.0201 0.043 Uiso 1 1 calc R . .
H8C H 0.8589 0.3789 0.9950 0.043 Uiso 1 1 calc R . .
C9 C 0.81026(12) 0.38366(11) 0.69645(11) 0.0199(3) Uani 1 1 d . . .
C10 C 0.84964(12) 0.28437(10) 0.65835(10) 0.0175(3) Uani 1 1 d . . .
C11 C 0.81936(12) 0.25831(11) 0.55836(10) 0.0193(3) Uani 1 1 d . . .
H11 H 0.7671 0.3003 0.5052 0.023 Uiso 1 1 calc R . .
C12 C 0.87534(12) 0.15674(11) 0.53731(10) 0.0202(3) Uani 1 1 d . . .
H12 H 0.8501 0.1382 0.4619 0.024 Uiso 1 1 calc R . .
C13 C 1.01879(13) 0.17102(10) 0.57996(10) 0.0185(3) Uani 1 1 d . . .
C14 C 1.06717(15) 0.57164(11) 0.63161(12) 0.0291(3) Uani 1 1 d . . .
H14A H 0.9803 0.5936 0.6288 0.044 Uiso 1 1 calc R . .
H14B H 1.0721 0.5534 0.5617 0.044 Uiso 1 1 calc R . .
H14C H 1.1263 0.6288 0.6589 0.044 Uiso 1 1 calc R . .
C15 C 0.89568(12) 0.09430(10) 0.72145(10) 0.0167(3) Uani 1 1 d . . .
H15 H 0.8344 0.0801 0.7635 0.020 Uiso 1 1 calc R . .
C16 C 1.02335(12) 0.03662(10) 0.76838(10) 0.0182(3) Uani 1 1 d . . .
C17 C 1.05043(13) 0.02229(12) 0.88506(11) 0.0241(3) Uani 1 1 d . . .
H17A H 1.0410 0.0893 0.9174 0.036 Uiso 1 1 calc R . .
H17B H 1.1374 -0.0035 0.9131 0.036 Uiso 1 1 calc R . .
H17C H 0.9903 -0.0281 0.8999 0.036 Uiso 1 1 calc R . .
C18 C 1.03773(14) -0.06750(11) 0.71874(12) 0.0267(3) Uani 1 1 d . . .
H18A H 1.1204 -0.0981 0.7538 0.040 Uiso 1 1 calc R . .
H18B H 1.0323 -0.0570 0.6451 0.040 Uiso 1 1 calc R . .
H18C H 0.9697 -0.1146 0.7253 0.040 Uiso 1 1 calc R . .
C19 C 0.83255(12) 0.07304(11) 0.60526(10) 0.0197(3) Uani 1 1 d . . .
H19A H 0.7389 0.0749 0.5919 0.024 Uiso 1 1 calc R . .
H19B H 0.8570 0.0029 0.5866 0.024 Uiso 1 1 calc R . .
C20 C 0.75214(14) 0.23087(11) 0.85612(11) 0.0244(3) Uani 1 1 d . . .
H20A H 0.7781 0.1661 0.8949 0.037 Uiso 1 1 calc R . .
H20B H 0.7123 0.2145 0.7830 0.037 Uiso 1 1 calc R . .
H20C H 0.6912 0.2680 0.8851 0.037 Uiso 1 1 calc R . .

loop_
_atom_site_aniso_label
_atom_site_aniso_U_11
_atom_site_aniso_U_22
_atom_site_aniso_U_33
_atom_site_aniso_U_23
_atom_site_aniso_U_13
_atom_site_aniso_U_12
O1 0.0277(5) 0.0193(5) 0.0221(5) -0.0019(4) 0.0097(4) 0.0036(4)
O2 0.0187(5) 0.0213(5) 0.0144(5) -0.0041(4) 0.0051(3) 0.0018(4)
O3 0.0158(5) 0.0183(5) 0.0232(5) 0.0037(4) 0.0062(4) 0.0014(4)
O4 0.0244(5) 0.0325(6) 0.0229(5) -0.0042(4) 0.0124(4) -0.0015(4)
O5 0.0287(5) 0.0233(5) 0.0308(6) 0.0050(4) 0.0095(4) 0.0084(4)
C1 0.0252(7) 0.0207(7) 0.0188(7) -0.0004(5) 0.0089(5) 0.0056(6)
C2 0.0162(6) 0.0191(7) 0.0130(6) -0.0025(5) 0.0045(5) -0.0001(5)
C3 0.0159(6) 0.0170(7) 0.0169(7) 0.0005(5) 0.0047(5) 0.0023(5)
C4 0.0157(6) 0.0200(7) 0.0191(7) 0.0002(5) 0.0032(5) -0.0016(5)
C5 0.0170(6) 0.0225(7) 0.0170(6) 0.0009(5) 0.0022(5) -0.0028(5)
C6 0.0160(6) 0.0219(7) 0.0226(7) 0.0006(6) 0.0022(5) -0.0025(6)
C7 0.0278(8) 0.0264(8) 0.0255(8) -0.0053(6) 0.0081(6) -0.0043(6)
C8 0.0361(8) 0.0305(8) 0.0219(8) -0.0061(6) 0.0106(6) 0.0034(7)
C9 0.0166(6) 0.0211(7) 0.0226(7) 0.0007(6) 0.0066(5) 0.0013(5)
C10 0.0141(6) 0.0188(7) 0.0203(7) 0.0011(5) 0.0061(5) -0.0004(5)
C11 0.0156(6) 0.0241(7) 0.0178(7) 0.0027(5) 0.0039(5) 0.0000(5)
C12 0.0190(7) 0.0256(8) 0.0150(6) -0.0029(5) 0.0031(5) -0.0001(6)
C13 0.0207(7) 0.0167(7) 0.0189(7) 0.0001(5) 0.0068(5) 0.0010(5)
C14 0.0290(8) 0.0217(8) 0.0316(8) 0.0009(6) -0.0003(6) -0.0018(6)
C15 0.0166(6) 0.0174(7) 0.0169(6) -0.0019(5) 0.0060(5) -0.0004(5)
C16 0.0164(6) 0.0177(7) 0.0213(7) -0.0004(5) 0.0063(5) -0.0021(5)
C17 0.0234(7) 0.0266(8) 0.0223(7) 0.0035(6) 0.0058(5) -0.0009(6)
C18 0.0225(7) 0.0214(8) 0.0338(8) -0.0058(6) 0.0035(6) 0.0033(6)
C19 0.0175(7) 0.0207(7) 0.0198(7) -0.0037(5) 0.0031(5) -0.0009(5)
C20 0.0258(7) 0.0258(8) 0.0259(8) -0.0008(6) 0.0143(6) 0.0030(6)

loop_
_atom_type_symbol
_atom_type_description
_atom_type_scat_dispersion_real
_atom_type_scat_dispersion_imag
_atom_type_scat_source
C C 0.0181 0.0091 'International Tables Vol C Tables 4.2.6.8 and 6.1.1.4'
H H 0.0000 0.0000 'International Tables Vol C Tables 4.2.6.8 and 6.1.1.4'
O O 0.0492 0.0322 'International Tables Vol C Tables 4.2.6.8 and 6.1.1.4'

loop_
_geom_angle_atom_site_label_1
_geom_angle_atom_site_label_2
_geom_angle_atom_site_label_3
_geom_angle
_geom_angle_site_symmetry_1
_geom_angle_site_symmetry_3
_geom_angle_publ_flag
C9 O1 C1 118.43(10) . . ?
C1 O2 C2 115.15(10) . . ?
C3 O3 C16 109.47(9) . . ?
O2 C1 O1 109.07(10) . . ?
O2 C1 C8 106.12(11) . . ?
O1 C1 C8 105.50(11) . . ?
O2 C1 C20 114.99(11) . . ?
O1 C1 C20 108.48(11) . . ?
C8 C1 C20 112.24(12) . . ?
O2 C2 C10 110.79(10) . . ?
O2 C2 C3 108.80(10) . . ?
C10 C2 C3 109.28(10) . . ?
O2 C2 C15 114.29(10) . . ?
C10 C2 C15 115.26(11) . . ?
C3 C2 C15 97.39(10) . . ?
O3 C3 C4 107.74(10) . . ?
O3 C3 C2 105.24(10) . . ?
C4 C3 C2 117.97(11) . . ?
O3 C3 C13 106.65(10) . . ?
C4 C3 C13 112.41(10) . . ?
C2 C3 C13 106.09(10) . . ?
C5 C4 C3 115.49(11) . . ?
C6 C5 C4 127.67(13) . . ?
C5 C6 C7 125.06(13) . . ?
C5 C6 C14 120.94(13) . . ?
C7 C6 C14 113.99(12) . . ?
O5 C9 O1 119.46(13) . . ?
O5 C9 C10 123.98(13) . . ?
O1 C9 C10 116.56(12) . . ?
C11 C10 C9 123.13(13) . . ?
C11 C10 C2 116.01(12) . . ?
C9 C10 C2 120.65(12) . . ?
C10 C11 C12 113.84(12) . . ?
C11 C12 C13 104.77(11) . . ?
C11 C12 C19 106.74(11) . . ?
C13 C12 C19 107.67(10) . . ?
O4 C13 C12 124.75(12) . . ?
O4 C13 C3 121.66(12) . . ?
C12 C13 C3 113.53(10) . . ?
C19 C15 C16 115.52(10) . . ?
C19 C15 C2 107.25(10) . . ?
C16 C15 C2 102.32(10) . . ?
O3 C16 C18 107.57(11) . . ?
O3 C16 C17 107.48(10) . . ?
C18 C16 C17 109.18(12) . . ?
O3 C16 C15 104.51(10) . . ?
C18 C16 C15 115.44(11) . . ?
C17 C16 C15 112.19(11) . . ?
C15 C19 C12 110.05(11) . . ?

loop_
_geom_bond_atom_site_label_1
_geom_bond_atom_site_label_2
_geom_bond_distance
_geom_bond_site_symmetry_2
_geom_bond_publ_flag
O1 C9 1.3495(17) . ?
O1 C1 1.4678(16) . ?
O2 C1 1.4126(15) . ?
O2 C2 1.4257(15) . ?
O3 C3 1.4245(15) . ?
O3 C16 1.4621(15) . ?
O4 C13 1.2085(15) . ?
O5 C9 1.2061(17) . ?
C1 C8 1.5059(19) . ?
C1 C20 1.515(2) . ?
C2 C10 1.5027(18) . ?
C2 C3 1.5458(17) . ?
C2 C15 1.5580(18) . ?
C3 C4 1.5170(18) . ?
C3 C13 1.5543(17) . ?
C4 C5 1.4998(18) . ?
C5 C6 1.332(2) . ?
C6 C7 1.4985(19) . ?
C6 C14 1.5041(19) . ?
C9 C10 1.4784(18) . ?
C10 C11 1.3315(19) . ?
C11 C12 1.4980(19) . ?
C12 C13 1.5266(18) . ?
C12 C19 1.5580(18) . ?
C15 C19 1.5454(17) . ?
C15 C16 1.5535(18) . ?
C16 C18 1.5187(18) . ?
C16 C17 1.5198(19) . ?
